data_7720963
loop_
_publ_author_name
'Schmidt, Patrick'
'Romao, Carl P.'
'Meyer, Hans-J&#xfc;rgen'

_publ_section_title
;
 Structural evolution during reversible halogen intercalation into
 WTe<sub>2</sub>: commensurate-incommensurate WTe2I and multistage
 WTe<sub>2</sub>Br<sub><i>x</i></sub> (<i>x</i> = 0.5, 1.0 and 1.25).
;
_journal_issue 21
_journal_name_full 'Dalton transactions (Cambridge, England : 2003)'
_journal_page_first 8228
_journal_page_last 8242
_journal_paper_doi 10.1039/d6dt00529b
_journal_volume 55
_journal_year 2026
_chemical_formula_moiety 'I1 Te2 W1'
_chemical_formula_sum 'I Te2 W'
_chemical_formula_weight 566
_space_group_IT_number 11
_space_group_name_Hall '-P 2yb'
_space_group_name_H-M_alt 'P 1 21/m 1'
_space_group_ssg_name P21/m(\a0\g)00
_symmetry_cell_setting monoclinic
_audit_update_record
;
2026-01-07 deposited with the CCDC.	2026-04-29 downloaded from the CCDC.
;
_cell_angle_alpha 90
_cell_angle_beta 90.057(3)
_cell_angle_gamma 90
_cell_formula_units_Z 4
_cell_length_a 6.32004(17)
_cell_length_b 21.8060(6)
_cell_length_c 3.47132(15)
_cell_measurement_reflns_used 4285
_cell_measurement_temperature 150
_cell_measurement_theta_max 37.73
_cell_measurement_theta_min 2.74
_cell_modulation_dimension 1
_cell_volume 478.40(3)
_computing_cell_refinement 'CrysAlisPro 1.171.44.134a (Rigaku OD, 2025)'
_computing_data_collection 'CrysAlisPro system (CCD 42.91a 64-bit (release 17-04-2023))'
_computing_data_reduction 'CrysAlisPro 1.171.44.134a (Rigaku OD, 2025)'
_diffrn_ambient_temperature 150
_diffrn_detector 'Hybrid Pixel Array Detector'
_diffrn_detector_area_resol_mean 10.0000
_diffrn_measured_fraction_theta_full 0.98
_diffrn_measured_fraction_theta_max 0.94
_diffrn_measurement_device 'four-circle diffractometer'
_diffrn_measurement_device_type 'XtaLAB Synergy, Dualflex, HyPix'
_diffrn_measurement_method '\w scans'
_diffrn_radiation_monochromator mirror
_diffrn_radiation_probe x-ray
_diffrn_radiation_source 'X-ray tube'
_diffrn_radiation_type 'Mo K\a'
_diffrn_radiation_wavelength 0.71073
_diffrn_reflns_av_R_equivalents 0.0368
_diffrn_reflns_av_unetI/netI 0.0195
_diffrn_reflns_limit_h_max 11
_diffrn_reflns_limit_h_min -11
_diffrn_reflns_limit_index_m_1_max 2
_diffrn_reflns_limit_index_m_1_min -2
_diffrn_reflns_limit_k_max 37
_diffrn_reflns_limit_k_min -37
_diffrn_reflns_limit_l_max 5
_diffrn_reflns_limit_l_min -6
_diffrn_reflns_number 52785
_diffrn_reflns_theta_full 37.07
_diffrn_reflns_theta_max 38.01
_diffrn_reflns_theta_min 1.97
_diffrn_source 'micro-focus sealed X-ray tube'
_diffrn_source_current 1.0
_diffrn_source_power 0.050
_diffrn_source_voltage 50.0
_exptl_absorpt_coefficient_mu 42.302
_exptl_absorpt_correction_T_max 0.661
_exptl_absorpt_correction_T_min 0.053
_exptl_absorpt_correction_type analytical
_exptl_absorpt_process_details
;
CrysAlisPro 1.171.44.134a (Rigaku Oxford Diffraction, 2025)
Analytical numeric absorption correction using a multifaceted crystal
model based on expressions derived by R.C. Clark & J.S. Reid.
(Clark, R. C. & Reid, J. S. (1995). Acta Cryst. A51, 887-897)
Empirical absorption correction using spherical harmonics,
implemented in SCALE3 ABSPACK scaling algorithm.
;
_exptl_crystal_colour black
_exptl_crystal_density_diffrn 7.8578
_exptl_crystal_description plate
_exptl_crystal_F_000 924
_exptl_crystal_size_max 0.353
_exptl_crystal_size_mid 0.015
_exptl_crystal_size_min 0.01
_refine_diff_density_max 1.25
_refine_diff_density_min -1.02
_refine_ls_extinction_method none
_refine_ls_goodness_of_fit_gt 1.1499
_refine_ls_goodness_of_fit_ref 1.1031
_refine_ls_number_constraints 8
_refine_ls_number_parameters 193
_refine_ls_number_reflns 7009
_refine_ls_number_restraints 0
_refine_ls_R_factor_all 0.0486
_refine_ls_R_factor_gt 0.0386
_refine_ls_shift/su_max 0.0020
_refine_ls_shift/su_mean 0.0001
_refine_ls_structure_factor_coef Fsqd
_refine_ls_weighting_details 'calc w=1/[\s^2^(Fo^2^)+(0.01P)^2^+0.0000P] where P=(Fo^2^+2Fc^2^)/3'
_refine_ls_weighting_scheme sigma
_refine_ls_wR_factor_gt 0.0697
_refine_ls_wR_factor_ref 0.0747
_reflns_number_gt 5657
_reflns_number_total 7009
_reflns_threshold_expression I>3\s(I)
_cod_data_source_file d6dt00529b5.cif
_cod_data_source_block I
_cod_depositor_comments
;
The following automatic conversions were performed:

data item '_diffrn_radiation_probe' value 'X-ray' was changed to
'x-ray' in accordance with the
/home/data/users/saulius/crontab/automatic-downloads/rss-feeds/RSC/lib/dictionaries/cif_core.dic
dictionary named 'cif_core.dic' version 2.4.2 last updated on
2011-04-26.

Automatic conversion script
Id: cif_fix_values 8170 2020-07-09 18:12:32Z antanas 

 Adding full bibliography for 7720961--7720965.cif.
;
_cod_original_formula_sum 'I1 Te2 W1'
_cod_database_code 7720963
_oxdiff_exptl_absorpt_empirical_full_min 0.527
_oxdiff_exptl_absorpt_empirical_full_max 1.591
_oxdiff_exptl_absorpt_empirical_details
;
Empirical correction (ABSPACK) includes:
- Absorption correction using spherical harmonics
- Frame scaling
- Detector area scaling
;

loop_
_space_group_symop_id
_space_group_symop_operation_xyz
1 x,y,z
2 -x,y+0.5,-z
3 -x,-y,-z
4 x,-y+0.5,z

loop_
_space_group_symop_ssg_id
_space_group_symop_ssg_operation_algebraic
1 x1,x2,x3,x4
2 -x1,x2+1/2,-x3,-x4
3 -x1,-x2,-x3,-x4
4 x1,-x2+1/2,x3,x4

loop_
_atom_site_label
_atom_site_type_symbol
_atom_site_fract_x
_atom_site_fract_y
_atom_site_fract_z
_atom_site_adp_type
_atom_site_U_iso_or_equiv
_atom_site_site_symmetry_multiplicity
_atom_site_occupancy
_atom_site_calc_flag
_atom_site_refinement_flags
_atom_site_disorder_assembly
_atom_site_disorder_group
W1 W 0.32142(3) 0.495374(9) 0.25174(13) Uani 0.00479(7) 4 1 d . . .
Te1 Te 0.57919(5) 0.595074(13) 0.24836(18) Uani 0.00651(7) 4 1 d . . .
Te2 Te 0.07022(7) 0.56927(2) 0.7492(2) Uani 0.00552(9) 4 0.8318(8) d . . .
Te3 Te 0.0817(4) 0.54812(10) 0.7526(8) Uani 0.0056(4) 4 0.1682(8) d . . .
I1 I 0.34767(14) 0.75 0.7591(4) Uani 0.0218(3) 2 0.8318(8) d . . .
I2 I -0.17524(15) 0.75 0.7370(4) Uani 0.0254(3) 2 0.8318(8) d . . .
I3 I 0.1052(2) 0.67498(7) 0.7481(5) Uani 0.0151(3) 4 0.1682(8) d . . .

loop_
_atom_site_aniso_label
_atom_site_aniso_type_symbol
_atom_site_aniso_U_11
_atom_site_aniso_U_22
_atom_site_aniso_U_33
_atom_site_aniso_U_12
_atom_site_aniso_U_13
_atom_site_aniso_U_23
W1 W 0.00241(9) 0.00714(9) 0.00482(17) -0.00014(6) -0.00143(14) 0.00020(12)
Te1 Te 0.00502(12) 0.00856(13) 0.00596(13) -0.00101(10) -0.0012(2) -0.0002(2)
Te2 Te 0.00326(14) 0.00726(16) 0.00603(15) 0.00004(13) -0.0015(3) -0.0002(3)
Te3 Te 0.0031(4) 0.0086(6) 0.0050(9) -0.0011(5) -0.0010(5) 0.0001(6)
I1 I 0.0176(4) 0.0156(3) 0.0323(6) 0 -0.0053(4) 0
I2 I 0.0183(4) 0.0158(3) 0.0419(7) 0 -0.0045(4) 0
I3 I 0.0174(6) 0.0089(5) 0.0191(7) -0.0002(4) -0.0017(5) 0.0005(5)

loop_
_atom_site_displace_Fourier_atom_site_label
_atom_site_displace_Fourier_axis
_atom_site_displace_Fourier_wave_vector_seq_id
_atom_site_displace_Fourier_param_cos
_atom_site_displace_Fourier_param_sin
W1 x 1 0.00190(5) -0.00194(5)
W1 y 1 -0.001740(16) 0.001783(16)
W1 z 1 -0.0085(10) -0.0072(12)
W1 x 2 0.00211(5) -0.00203(5)
W1 y 2 -0.000476(16) -0.000332(16)
W1 z 2 0.0091(8) 0.0046(2)
W1 x 3 0.0032(2) -0.0010(3)
W1 y 3 -0.00036(7) 0.00067(8)
W1 z 3 0.0057(11) -0.0068(9)
Te1 x 1 -0.01089(8) -0.00264(8)
Te1 y 1 -0.00028(3) 0.00038(3)
Te1 z 1 -0.01238(15) 0.02596(15)
Te1 x 2 0.00324(8) 0.00422(8)
Te1 y 2 -0.00144(3) -0.00187(3)
Te1 z 2 -0.00400(16) 0.00920(15)

loop_
_atom_site_displace_special_func_atom_site_label
_atom_site_displace_special_func_sawtooth_ax
_atom_site_displace_special_func_sawtooth_ay
_atom_site_displace_special_func_sawtooth_az
_atom_site_displace_special_func_sawtooth_c
_atom_site_displace_special_func_sawtooth_w
W1 0 0 -0.067(2) 0.3826(5) 1

loop_
_atom_site_Fourier_wave_vector_seq_id
_atom_site_fourier_wave_vector_q1_coeff
0 0
1 1
2 2
3 3
4 4

loop_
_atom_site_occ_Fourier_atom_site_label
_atom_site_occ_Fourier_wave_vector_seq_id
_atom_site_occ_Fourier_param_cos
_atom_site_occ_Fourier_param_sin
? ? ? ?

loop_
_atom_site_occ_special_func_atom_site_label
_atom_site_occ_special_func_crenel_c
_atom_site_occ_special_func_crenel_w
_atom_site_occ_special_func_crenel_eps
Te2 0.2710(4) 0.8318(8) 0.95
Te3 0.7754(5) 0.1682(8) 0.95
I1 0.3929(4) 0.8318(8) 0.95
I2 0.1633(4) 0.8318(8) 0.95
I3 0.7865(4) 0.1682(8) 0

loop_
_atom_site_U_Fourier_atom_site_label
_atom_site_U_Fourier_tens_elem
_atom_site_U_Fourier_wave_vector_seq_id
_atom_site_U_Fourier_param_cos
_atom_site_U_Fourier_param_sin
W1 U11 1 0.00005(12) -0.00019(12)
W1 U22 1 -0.00017(14) 0.00021(13)
W1 U33 1 0.00099(17) -0.0004(2)
W1 U12 1 -0.00011(11) 0.00008(11)
W1 U13 1 -0.00007(13) 0.00026(12)
W1 U23 1 -0.00023(13) -0.00021(13)
Te1 U11 1 0.0012(2) 0.0010(2)
Te1 U22 1 0.0029(2) 0.0013(2)
Te1 U33 1 0.0015(2) 0.0005(2)
Te1 U12 1 -0.00243(17) -0.00105(18)
Te1 U13 1 0.00108(17) -0.00049(16)
Te1 U23 1 -0.00133(17) 0.00068(17)

loop_
_atom_type_symbol
_atom_type_scat_dispersion_real
_atom_type_scat_dispersion_imag
_atom_type_scat_source
I -0.4742 1.8119 'International Tables Vol C tables 4.2.6.8 and 6.1.1.1'
Te -0.5308 1.6751 'International Tables Vol C tables 4.2.6.8 and 6.1.1.1'
W -0.8490 6.8722 'International Tables Vol C tables 4.2.6.8 and 6.1.1.1'

loop_
_cell_wave_vector_seq_id
_cell_wave_vector_x
_cell_wave_vector_y
_cell_wave_vector_z
1 0.448700 0.000000 0.161700

loop_
_exptl_crystal_face_index_h
_exptl_crystal_face_index_k
_exptl_crystal_face_index_l
_exptl_crystal_face_perp_dist
1 0 0 0.0512
0 1 0 0.0055
-1 0 0 0.3017
0 0 -1 0.0073
0 0 1 0.0073
0 -1 0 0.0046

loop_
_geom_angle_atom_site_label_1
_geom_angle_atom_site_label_2
_geom_angle_atom_site_label_3
_geom_angle_site_ssg_symmetry_1
_geom_angle_site_ssg_symmetry_2
_geom_angle_site_ssg_symmetry_3
_geom_angle_av
_geom_angle_min
_geom_angle_max
_geom_angle_publ_flag
W1 W1 W1 3_6655 . 3_6665 74.7(3) 70.4(3) 83.2(3) ?
W1 W1 Te1 3_6655 . . 57.78(14) 55.55(17) 59.50(17) ?
W1 W1 Te1 3_6655 . 3_6655 58.3(2) 53.7(2) 60.5(3) ?
W1 W1 Te1 3_6655 . 3_6665 104.93(15) 102.07(12) 110.76(16) ?
W1 W1 Te2 3_6655 . 1_5545 93.3(3) 90.1(4) 96.5(4) ?
W1 W1 Te2 3_6655 . . 140.27(13) 137.64(16) 143.27(12) ?
W1 W1 Te2 3_6655 . 3_5665 136.1(4) 127.6(5) 142.3(5) ?
W1 W1 Te3 3_6655 . 1_5545 82.2(14) 81.4(14) 89.2(14) ?
W1 W1 Te3 3_6655 . . 145.6(13) 145.2(14) 146.3(13) ?
W1 W1 Te3 3_6655 . 3_5665 139.1(15) 138.6(15) 140.2(15) ?
W1 W1 Te1 3_6665 . . 58.04(14) 54.70(18) 61.91(19) ?
W1 W1 Te1 3_6665 . 3_6655 104.74(15) 100.93(13) 110.0(2) ?
W1 W1 Te1 3_6665 . 3_6665 58.6(2) 56.8(3) 59.9(3) ?
W1 W1 Te2 3_6665 . 1_5545 140.51(12) 137.11(13) 144.01(11) ?
W1 W1 Te2 3_6665 . . 92.9(3) 90.2(4) 94.1(3) ?
W1 W1 Te2 3_6665 . 3_5665 137.0(4) 133.2(6) 141.6(5) ?
W1 W1 Te3 3_6665 . 1_5545 145.8(12) 145.2(12) 146.6(13) ?
W1 W1 Te3 3_6665 . . 87.4(14) 86.4(14) 93.9(16) ?
W1 W1 Te3 3_6665 . 3_5665 138.3(15) 138.0(15) 138.7(15) ?
Te1 W1 Te1 . . 3_6655 116.1(3) 109.3(4) 119.9(3) ?
Te1 W1 Te1 . . 3_6665 116.6(3) 111.1(4) 121.3(3) ?
Te1 W1 Te2 . . 1_5545 83.74(15) 81.31(14) 86.70(13) ?
Te1 W1 Te2 . . . 83.82(14) 81.73(17) 86.06(14) ?
Te1 W1 Te2 . . 3_5665 155.34(14) 152.2(3) 159.93(11) ?
Te1 W1 Te3 . . 1_5545 85.2(12) 83.5(12) 87.7(13) ?
Te1 W1 Te3 . . . 87.0(13) 85.8(13) 91.8(14) ?
Te1 W1 Te3 . . 3_5665 151.2(13) 149.5(13) 152.0(13) ?
Te1 W1 Te1 3_6655 . 3_6665 79.86(7) 77.14(7) 84.58(9) ?
Te1 W1 Te2 3_6655 . 1_5545 99.9(3) 95.4(4) 104.4(5) ?
Te1 W1 Te2 3_6655 . . 158.24(13) 156.7(3) 160.69(10) ?
Te1 W1 Te2 3_6655 . 3_5665 81.23(16) 79.4(2) 84.66(17) ?
Te1 W1 Te3 3_6655 . 1_5545 85.8(14) 84.0(14) 88.1(14) ?
Te1 W1 Te3 3_6655 . . 153.9(13) 153.6(14) 154.3(12) ?
Te1 W1 Te3 3_6655 . 3_5665 85.3(14) 84.7(14) 86.3(14) ?
Te1 W1 Te2 3_6665 . 1_5545 158.39(13) 156.05(10) 159.76(11) ?
Te1 W1 Te2 3_6665 . . 100.1(3) 96.8(4) 103.8(5) ?
Te1 W1 Te2 3_6665 . 3_5665 81.39(16) 78.55(14) 85.19(17) ?
Te1 W1 Te3 3_6665 . 1_5545 154.5(12) 154.2(12) 154.9(12) ?
Te1 W1 Te3 3_6665 . . 86.4(14) 84.5(14) 98.7(16) ?
Te1 W1 Te3 3_6665 . 3_5665 85.2(14) 84.6(14) 86.1(14) ?
Te2 W1 Te2 1_5545 . . 75.02(8) 72.66(7) 77.19(8) ?
Te2 W1 Te2 1_5545 . 3_5665 78.53(13) 76.69(13) 80.30(15) ?
Te2 W1 Te3 1_5545 . . 80.7(14) 79.8(14) 81.2(13) ?
Te2 W1 Te3 1_5545 . 3_5665 71.7(14) 71.4(14) 72.2(14) ?
Te2 W1 Te2 . . 3_5665 78.43(13) 76.87(16) 79.87(15) ?
Te2 W1 Te3 . . 1_5545 79.0(14) 78.4(14) 80.0(14) ?
Te2 W1 Te3 . . 3_5665 71.8(14) 71.1(14) 72.2(14) ?
Te2 W1 Te3 3_5665 . 1_5545 71.1(12) 70.7(12) 72.2(12) ?
Te2 W1 Te3 3_5665 . . 71.9(13) 70.7(12) 74.8(14) ?
Te3 W1 Te3 1_5545 . . 82.8(16) 82.8(16) 82.8(16) ?
W1 Te1 W1 . . 3_6655 63.9(2) 61.8(3) 69.3(3) ?
W1 Te1 W1 . . 3_6665 63.3(2) 61.3(3) 65.4(3) ?
W1 Te1 W1 3_6655 . 3_6665 79.8(3) 75.3(3) 89.7(3) ?
W1 Te2 W1 . . 1_5565 73.8(3) 71.3(3) 75.8(2) ?
W1 Te2 W1 . . 3_5665 102.09(16) 99.7(2) 105.4(2) ?
W1 Te2 W1 1_5565 . 3_5665 102.19(16) 99.1(2) 105.36(19) ?
W1 Te3 W1 . . 1_5565 89.9(10) 81.8(5) 90.6(17) ?
W1 Te3 W1 . . 3_5665 110.9(11) 110.1(17) 114.4(5) ?
W1 Te3 I3 . . . 113.4(11) 112(2) 119.1(5) ?
W1 Te3 W1 1_5565 . 3_5665 111.2(11) 110.1(7) 111.6(9) ?
W1 Te3 I3 1_5565 . . 114.2(11) 112.3(5) 115.4(7) ?
W1 Te3 I3 3_5665 . . 114.7(10) 113.6(4) 115.3(19) ?
I1 I1 I1 1_5545 . 1_5565 176.1(2) 171.3(2) 180 ?
I1 I1 I2 1_5545 . . 89.3(2) 76.22(19) 107.0(2) ?
I1 I1 I2 1_5545 . 1_6555 89.7(2) 82.1(2) 97.28(17) ?
I1 I1 I2 1_5545 . 4_5655 89.3(2) 76.22(19) 107.0(2) ?
I1 I1 I2 1_5545 . 4_6655 89.7(2) 82.1(2) 97.28(17) ?
I1 I1 I3 1_5545 . 1_5565 154.94(10) 152.26(10) 156.47(8) ?
I1 I1 I3 1_5545 . 4_5665 154.94(10) 152.26(10) 156.47(8) ?
I1 I1 I2 1_5565 . . 91.0(2) 81.1(2) 100.33(17) ?
I1 I1 I2 1_5565 . 1_6555 94.6(2) 77.28(18) 99.9(2) ?
I1 I1 I2 1_5565 . 4_5655 91.0(2) 81.1(2) 100.33(17) ?
I1 I1 I2 1_5565 . 4_6655 94.6(2) 77.28(18) 99.9(2) ?
I1 I1 I3 1_5565 . 1_5545 149.64(11) 148.82(13) 151.36(8) ?
I1 I1 I3 1_5565 . 4_5645 149.64(11) 148.82(13) 151.36(8) ?
I2 I1 I2 . . 1_6555 167.5(2) 155.8(2) 180 ?
I2 I1 I2 . . 4_5655 0 0 0 ?
I2 I1 I2 . . 4_6655 167.5(2) 155.8(2) 180 ?
I2 I1 I3 . . 1_5545 75.05(15) 72.67(16) 76.11(14) ?
I2 I1 I3 . . 1_5565 66.88(13) 65.76(11) 69.54(16) ?
I2 I1 I3 . . 4_5645 75.05(15) 72.67(16) 76.11(14) ?
I2 I1 I3 . . 4_5665 66.88(13) 65.76(11) 69.54(16) ?
I2 I1 I2 1_6555 . 4_5655 167.5(2) 155.8(2) 180 ?
I2 I1 I2 1_6555 . 4_6655 0 0 0 ?
I2 I1 I3 1_6555 . 1_5545 102.09(16) 101.80(18) 102.33(15) ?
I2 I1 I3 1_6555 . 1_5565 95.29(14) 91.83(14) 102.89(12) ?
I2 I1 I3 1_6555 . 4_5645 102.09(16) 101.80(18) 102.33(15) ?
I2 I1 I3 1_6555 . 4_5665 95.29(14) 91.83(14) 102.89(12) ?
I2 I1 I2 4_5655 . 4_6655 167.5(2) 155.8(2) 180 ?
I2 I1 I3 4_5655 . 1_5545 75.05(15) 72.67(16) 76.11(14) ?
I2 I1 I3 4_5655 . 1_5565 66.88(13) 65.76(11) 69.54(16) ?
I2 I1 I3 4_5655 . 4_5645 75.05(15) 72.67(16) 76.11(14) ?
I2 I1 I3 4_5655 . 4_5665 66.88(13) 65.76(11) 69.54(16) ?
I2 I1 I3 4_6655 . 1_5545 102.09(16) 101.80(18) 102.33(15) ?
I2 I1 I3 4_6655 . 1_5565 95.29(14) 91.83(14) 102.89(12) ?
I2 I1 I3 4_6655 . 4_5645 102.09(16) 101.80(18) 102.33(15) ?
I2 I1 I3 4_6655 . 4_5665 95.29(14) 91.83(14) 102.89(12) ?
I3 I1 I3 1_5545 . 4_5645 47.28(14) 44.9(2) 48.29(11) ?
I3 I1 I3 1_5565 . 4_5665 44.80(13) 43.19(11) 46.3(2) ?
I1 I2 I1 1_4555 . . 168.9(2) 157.3(3) 180 ?
I1 I2 I2 1_4555 . 1_5545 94.48(18) 77.86(17) 99.7(2) ?
I1 I2 I2 1_4555 . 1_5565 89.74(19) 82.2(2) 97.1(2) ?
I1 I2 I2 1_4555 . 4_5645 94.48(18) 77.86(17) 99.7(2) ?
I1 I2 I2 1_4555 . 4_5655 0 0 0 ?
I1 I2 I2 1_4555 . 4_5665 89.74(19) 82.2(2) 97.1(2) ?
I1 I2 I3 1_4555 . 1_5565 105.61(14) 104.61(18) 106.13(11) ?
I1 I2 I3 1_4555 . 4_5665 105.61(14) 104.61(18) 106.13(11) ?
I1 I2 I2 . . 1_5545 90.67(18) 82.37(19) 99.6(2) ?
I1 I2 I2 . . 1_5565 88.91(19) 76.01(17) 105.7(2) ?
I1 I2 I2 . . 4_5645 90.67(18) 82.37(19) 99.6(2) ?
I1 I2 I2 . . 4_5655 0 0 0 ?
I1 I2 I2 . . 4_5665 88.91(19) 76.01(17) 105.7(2) ?
I1 I2 I3 . . 1_5565 73.38(13) 71.73(14) 74.28(12) ?
I1 I2 I3 . . 4_5665 73.38(13) 71.73(14) 74.28(12) ?
I2 I2 I2 1_5545 . 1_5565 175.9(2) 171.3(3) 179.53(17) ?
I2 I2 I2 1_5545 . 4_5645 0 0 0 ?
I2 I2 I2 1_5545 . 4_5655 0 0 0 ?
I2 I2 I2 1_5545 . 4_5665 175.9(2) 171.3(3) 179.53(17) ?
I2 I2 I3 1_5545 . 1_5565 148.13(10) 147.38(11) 149.85(12) ?
I2 I2 I3 1_5545 . 4_5665 148.13(10) 147.38(11) 149.85(12) ?
I2 I2 I2 1_5565 . 4_5645 175.9(2) 171.3(3) 179.53(16) ?
I2 I2 I2 1_5565 . 4_5655 0 0 0 ?
I2 I2 I2 1_5565 . 4_5665 0 0 0 ?
I2 I2 I2 4_5645 . 4_5655 0 0 0 ?
I2 I2 I2 4_5645 . 4_5665 175.9(2) 171.3(3) 179.53(17) ?
I2 I2 I3 4_5645 . 1_5565 148.13(10) 147.38(11) 149.85(12) ?
I2 I2 I3 4_5645 . 4_5665 148.13(10) 147.38(11) 149.85(12) ?
I2 I2 I2 4_5655 . 4_5665 0 0 0 ?
I2 I2 I3 4_5655 . 1_5565 0 0 0 ?
I2 I2 I3 4_5655 . 4_5665 0 0 0 ?
I3 I2 I3 1_5565 . 4_5665 46.79(13) 44.87(12) 47.60(14) ?
Te3 I3 I1 . . 1_5545 113.7(8) 112.1(4) 114.3(14) ?
Te3 I3 I1 . . 1_5565 114.6(8) 113.1(7) 115.4(4) ?
Te3 I3 I2 . . 1_5545 112.4(8) 110.8(4) 113.0(13) ?
Te3 I3 I2 . . 4_5645 112.4(8) 110.8(4) 113.0(13) ?
Te3 I3 I3 . . 1_5545 87.8(5) 87.8(5) 87.8(5) ?
Te3 I3 I3 . . 1_5565 88.2(5) 88.2(5) 88.2(5) ?
Te3 I3 I3 . . 4_5655 176.6(8) 176.4(12) 176.9(5) ?
I1 I3 I1 1_5545 . 1_5565 119.6(2) 118.4(3) 120.96(17) ?
I1 I3 I2 1_5545 . 1_5545 39.78(14) 38.23(17) 42.02(13) ?
I1 I3 I2 1_5545 . 4_5645 39.78(14) 38.23(17) 42.02(13) ?
I1 I3 I3 1_5545 . 1_5565 152.4(2) 152.4(2) 152.4(2) ?
I1 I3 I3 1_5545 . 4_5655 67.62(17) 66.9(2) 68.42(15) ?
I1 I3 I2 1_5565 . 1_5545 132.7(2) 132.17(16) 133.8(3) ?
I1 I3 I2 1_5565 . 4_5645 132.7(2) 132.17(16) 133.8(3) ?
I1 I3 I3 1_5565 . 1_5545 146.8(4) 146.8(4) 146.8(4) ?
I1 I3 I3 1_5565 . 4_5655 66.38(17) 65.86(13) 67.6(3) ?
I2 I3 I2 1_5545 . 4_5645 0 0 0 ?
I2 I3 I3 1_5545 . 1_5565 144.9(2) 144.9(2) 144.9(2) ?
I2 I3 I3 1_5545 . 4_5655 66.62(16) 66.20(18) 67.60(15) ?
I2 I3 I3 4_5645 . 1_5565 144.9(2) 144.9(2) 144.9(2) ?
I2 I3 I3 4_5645 . 4_5655 66.62(16) 66.20(18) 67.60(15) ?
I3 I3 I3 1_5545 . 4_5655 89.9(4) 89.9(4) 89.9(4) ?
I3 I3 I3 1_5565 . 4_5655 90.0(3) 90.0(3) 90.0(3) ?

loop_
_geom_bond_atom_site_label_1
_geom_bond_atom_site_label_2
_geom_bond_site_ssg_symmetry_1
_geom_bond_site_ssg_symmetry_2
_geom_bond_distance_av
_geom_bond_distance_min
_geom_bond_distance_max
_geom_bond_publ_flag
W1 W1 . 3_6655 2.870(11) 2.781(16) 3.097(16) ?
W1 W1 . 3_6665 2.846(11) 2.830(14) 2.862(14) ?
W1 Te1 . . 2.720(3) 2.684(3) 2.755(3) ?
W1 Te1 . 3_6655 2.706(8) 2.555(12) 2.856(12) ?
W1 Te1 . 3_6665 2.702(8) 2.543(12) 2.851(12) ?
W1 Te2 . 1_5545 2.820(7) 2.749(9) 2.905(9) ?
W1 Te2 . . 2.819(7) 2.739(9) 2.889(9) ?
W1 Te2 . 3_5665 2.845(3) 2.813(3) 2.877(3) ?
W1 Te3 . 1_5545 2.76(4) 2.73(7) 2.78(7) ?
W1 Te3 . . 2.73(4) 2.45(7) 2.78(7) ?
W1 Te3 . 3_5665 2.74(3) 2.73(6) 2.74(6) ?
Te3 I3 . . 2.77(3) 2.76(6) 2.79(6) ?
I1 I1 . 1_5545 3.415(6) 2.769(8) 4.018(8) ?
I1 I1 . 1_5565 3.405(6) 2.769(8) 4.018(8) ?
I1 I2 . . 3.341(6) 2.688(8) 3.933(8) ?
I1 I2 . 1_6555 3.189(6) 2.887(8) 3.702(8) ?
I1 I2 . 4_5655 3.341(6) 2.688(8) 3.933(8) ?
I1 I2 . 4_6655 3.189(6) 2.887(8) 3.702(8) ?
I1 I3 . 1_5545 4.084(9) 4.011(15) 4.255(15) ?
I1 I3 . 1_5565 4.297(9) 4.140(13) 4.407(13) ?
I1 I3 . 4_5645 4.084(9) 4.011(15) 4.255(15) ?
I1 I3 . 4_5665 4.297(9) 4.140(13) 4.407(13) ?
I2 I2 . 1_5545 3.419(7) 2.765(9) 4.028(9) ?
I2 I2 . 1_5565 3.416(7) 2.765(9) 4.029(9) ?
I2 I2 . 4_5645 3.419(7) 2.765(9) 4.028(9) ?
I2 I2 . 4_5655 0 0 0 ?
I2 I2 . 4_5665 3.416(7) 2.765(9) 4.029(9) ?
I2 I3 . 1_5565 4.123(8) 4.064(14) 4.250(14) ?
I2 I3 . 4_5665 4.123(8) 4.064(14) 4.250(14) ?
I3 I3 . 1_5545 3.659(15) 3.659(15) 3.659(15) ?
I3 I3 . 1_5565 3.658(15) 3.658(15) 3.658(15) ?
I3 I3 . 4_5655 3.272(11) 3.24(2) 3.29(2) ?

loop_
_geom_hbond_atom_site_label_D
_geom_hbond_atom_site_label_H
_geom_hbond_atom_site_label_A
_geom_hbond_site_symmetry_D
_geom_hbond_site_symmetry_H
_geom_hbond_site_symmetry_A
_geom_hbond_distance_DH
_geom_hbond_distance_HA
_geom_hbond_distance_DA
_geom_hbond_angle_DHA
_geom_hbond_publ_flag
? ? ? ? ? ? ? ? ? ? ?

loop_
_geom_torsion_atom_site_label_1
_geom_torsion_atom_site_label_2
_geom_torsion_atom_site_label_3
_geom_torsion_atom_site_label_4
_geom_torsion_site_ssg_symmetry_1
_geom_torsion_site_ssg_symmetry_2
_geom_torsion_site_ssg_symmetry_3
_geom_torsion_site_ssg_symmetry_4
_geom_torsion_av
_geom_torsion_min
_geom_torsion_max
? ? ? ? ? ? ? ? ? ? ?

loop_
_restr_angle_atom_site_label_1
_restr_angle_site_symmetry_1
_restr_angle_atom_site_label_2
_restr_angle_site_symmetry_2
_restr_angle_atom_site_label_3
_restr_angle_site_symmetry_3
_restr_angle_target
_restr_angle_target_weight_param
? ? ? ? ? ? ? ?

loop_
_restr_distance_atom_site_label_1
_restr_distance_site_symmetry_1
_restr_distance_atom_site_label_2
_restr_distance_site_symmetry_2
_restr_distance_target
_restr_distance_target_weight_param
? ? ? ? ? ?

loop_
_restr_equal_angle_atom_site_label_1
_restr_equal_angle_site_symmetry_1
_restr_equal_angle_atom_site_label_2
_restr_equal_angle_site_symmetry_2
_restr_equal_angle_atom_site_label_3
_restr_equal_angle_site_symmetry_3
_restr_equal_angle_class_class_id
_restr_equal_angle_class_target_weight_param
? ? ? ? ? ? ? ?

loop_
_restr_equal_distance_atom_site_label_1
_restr_equal_distance_site_symmetry_1
_restr_equal_distance_atom_site_label_2
_restr_equal_distance_site_symmetry_2
_restr_equal_distance_class_class_id
_restr_equal_distance_class_target_weight_param
? ? ? ? ? ?

loop_
_restr_equal_torsion_atom_site_label_1
_restr_equal_torsion_site_symmetry_1
_restr_equal_torsion_atom_site_label_2
_restr_equal_torsion_site_symmetry_2
_restr_equal_torsion_atom_site_label_3
_restr_equal_torsion_site_symmetry_3
_restr_equal_torsion_atom_site_label_4
_restr_equal_torsion_site_symmetry_4
_restr_equal_torsion_class_class_id
_restr_equal_torsion_class_target_weight_param
? ? ? ? ? ? ? ? ? ?

loop_
_restr_torsion_atom_site_label_1
_restr_torsion_site_symmetry_1
_restr_torsion_atom_site_label_2
_restr_torsion_site_symmetry_2
_restr_torsion_atom_site_label_3
_restr_torsion_site_symmetry_3
_restr_torsion_atom_site_label_4
_restr_torsion_site_symmetry_4
_restr_torsion_angle_target
_restr_torsion_weight_param
? ? ? ? ? ? ? ? ? ?

loop_
_twin_individual_id
_twin_individual_mass_fraction_refined
_twin_individual_twin_matrix_11
_twin_individual_twin_matrix_12
_twin_individual_twin_matrix_13
_twin_individual_twin_matrix_21
_twin_individual_twin_matrix_22
_twin_individual_twin_matrix_23
_twin_individual_twin_matrix_31
_twin_individual_twin_matrix_32
_twin_individual_twin_matrix_33
1 0.568(2) 1 0 0 0 1 0 0 0 1
2 0.432(2) -1 0 0 0 -1 0 0 0 1

loop_
_exptl_oxdiff_crystal_face_indexfrac_h
_exptl_oxdiff_crystal_face_indexfrac_k
_exptl_oxdiff_crystal_face_indexfrac_l
_exptl_oxdiff_crystal_face_x
_exptl_oxdiff_crystal_face_y
_exptl_oxdiff_crystal_face_z
1.0005 -0.0003 -0.0007 -0.0003 0.0144 0.2039
0.0004 1.0004 -0.0017 -0.0485 0.1010 -0.0070
-1.0005 0.0003 0.0007 0.0003 -0.0144 -0.2039
-0.0002 -0.0006 -0.9998 0.0293 0.0140 -0.0010
0.0002 0.0006 0.9998 -0.0293 -0.0140 0.0010
-0.0004 -1.0004 0.0017 0.0485 -0.1010 0.0070

loop_
_atom_site_anharmonic_adp_atom_site_label
_atom_site_anharmonic_adp_tens_elem
_atom_site_anharmonic_adp_coeff
? ? ?

loop_
_jana_atom_site_occ_fourier_absolute_site_label
_jana_atom_site_occ_fourier_absolute
? ?

loop_
_jana_atom_site_occ_legendre_atom_site_label
_jana_atom_site_occ_legendre_param_order
_jana_atom_site_occ_legendre_param_coeff
? ? ?

loop_
_jana_atom_site_occ_xharm_atom_site_label
_jana_atom_site_occ_xharm_param_order
_jana_atom_site_occ_xharm_param_coeff
? ? ?

loop_
_jana_atom_site_occ_crenel_ortho_atom_site_label
_jana_atom_site_occ_crenel_ortho_param_order
_jana_atom_site_occ_crenel_ortho_id
_jana_atom_site_occ_crenel_ortho_param_coeff
? ? ? ?

loop_
_atom_site_displace_ortho_atom_site_label
_atom_site_displace_ortho_axis
_atom_site_displace_ortho_order
_atom_site_displace_ortho_coeff
Te2 x 1 -0.00111(10)
Te2 y 1 0.00106(3)
Te2 z 1 0.0018(2)
Te2 x 2 0.00011(6)
Te2 y 2 -0.00041(2)
Te2 z 2 -0.00017(12)
Te2 x 3 -0.00154(8)
Te2 y 3 0.00046(3)
Te2 z 3 -0.01128(14)
Te2 x 4 0.00000(13)
Te2 y 4 -0.00028(4)
Te2 z 4 0.0047(3)
Te3 x 1 -0.0013(5)
Te3 y 1 -0.00001(17)
Te3 z 1 -0.0011(13)
Te3 x 2 -0.001(3)
Te3 y 2 0.0001(8)
Te3 z 2 0.006(6)
I1 x 1 0.02889(15)
I1 y 1 0
I1 z 1 0.0932(3)
I1 x 2 -0.01800(15)
I1 y 2 0
I1 z 2 -0.0089(4)
I1 x 3 0.0001(2)
I1 y 3 0
I1 z 3 -0.0335(4)
I1 x 4 0.00596(17)
I1 y 4 0
I1 z 4 -0.0221(4)
I1 x 5 0.0008(3)
I1 y 5 0
I1 z 5 0.0010(5)
I1 x 6 -0.0026(2)
I1 y 6 0
I1 z 6 -0.0113(5)
I2 x 1 -0.03392(15)
I2 y 1 0
I2 z 1 -0.0879(3)
I2 x 2 -0.00962(16)
I2 y 2 0
I2 z 2 0.0148(4)
I2 x 3 -0.00434(19)
I2 y 3 0
I2 z 3 -0.0074(5)
I2 x 4 -0.0032(2)
I2 y 4 0
I2 z 4 0.0410(5)
I2 x 5 -0.0020(2)
I2 y 5 0
I2 z 5 -0.0104(6)
I2 x 6 -0.0011(3)
I2 y 6 0
I2 z 6 -0.0055(5)

loop_
_atom_site_displace_legendre_atom_site_label
_atom_site_displace_legendre_axis
_atom_site_displace_legendre_order
_atom_site_displace_legendre_coeff
I3 x 1 -0.0031(8)
I3 y 1 -0.0001(2)
I3 z 1 0.0282(15)
I3 x 2 -0.004(4)
I3 y 2 0.0007(12)
I3 z 2 -0.004(7)

loop_
_atom_site_displace_xharm_atom_site_label
_atom_site_displace_xharm_axis
_atom_site_displace_xharm_order
_atom_site_displace_xharm_coeff
? ? ? ?

loop_
_atom_site_u_ortho_atom_site_label
_atom_site_u_ortho_tens_elem
_atom_site_u_ortho_order
_atom_site_u_ortho_coeff
Te2 U11 1 -0.00010(18)
Te2 U22 1 -0.0005(2)
Te2 U33 1 0.0018(2)
Te2 U12 1 0.00021(17)
Te2 U13 1 0.00013(15)
Te2 U23 1 0.00003(19)
Te2 U11 2 -0.00001(16)
Te2 U22 2 0.00011(18)
Te2 U33 2 -0.00068(18)
Te2 U12 2 0.00009(14)
Te2 U13 2 -0.00018(13)
Te2 U23 2 -0.00017(14)
I1 U11 1 0.0024(4)
I1 U22 1 -0.0014(4)
I1 U33 1 0.0101(6)
I1 U12 1 0
I1 U13 1 -0.0048(4)
I1 U23 1 0
I1 U11 2 0.0025(5)
I1 U22 2 -0.0015(4)
I1 U33 2 -0.0115(7)
I1 U12 2 0
I1 U13 2 0.0078(5)
I1 U23 2 0
I2 U11 1 0.0024(4)
I2 U22 1 -0.0014(4)
I2 U33 1 0.0123(7)
I2 U12 1 0
I2 U13 1 -0.0090(4)
I2 U23 1 0
I2 U11 2 -0.0010(5)
I2 U22 2 0.0016(4)
I2 U33 2 0.0149(6)
I2 U12 2 0
I2 U13 2 -0.0041(5)
I2 U23 2 0

loop_
_atom_site_u_legendre_atom_site_label
_atom_site_u_legendre_tens_elem
_atom_site_u_legendre_order
_atom_site_u_legendre_coeff
? ? ? ?

loop_
_atom_site_u_xharm_atom_site_label
_atom_site_u_xharm_tens_elem
_atom_site_u_xharm_order
_atom_site_u_xharm_coeff
? ? ? ?

loop_
_atom_site_anharmonic_adp_fourier_atom_site_label
_atom_site_anharmonic_adp_fourier_tens_elem
_atom_site_anharmonic_adp_fourier_wave_vector_seq_id
_atom_site_anharmonic_adp_fourier_param_cos
_atom_site_anharmonic_adp_fourier_param_sin
? ? ? ? ?
